data_1561969
loop_
_publ_author_name
'Li, Na'
'Mu, Bao'
'Lv, Lei'
'Huang, Rudan'

_publ_section_title
;
 Assembly of new polyoxometalate--templated metal--organic frameworks
 based on flexible ligands
;
_journal_name_full 'Journal of Solid State Chemistry'
_journal_page_first 88
_journal_page_last 93
_journal_paper_doi 10.1016/j.jssc.2015.02.005
_journal_volume 226
_journal_year 2015
_chemical_formula_moiety '6(C18 H24 N8 Ni), 3(Mo12 O40 P), Cl, 6(H2 O)'
_chemical_formula_sum 'C108 H156 Cl Mo36 N48 Ni6 O126 P3'
_chemical_formula_weight 8077.27
_space_group_IT_number 147
_space_group_name_Hall '-P 3'
_space_group_name_H-M_alt 'P -3'
_symmetry_cell_setting trigonal
_symmetry_space_group_name_H-M 'P -3'
_atom_sites_solution_hydrogens geom
_atom_sites_solution_primary direct
_atom_sites_solution_secondary difmap
_audit_creation_method SHELXL-97
_cell_angle_alpha 90.00
_cell_angle_beta 90.00
_cell_angle_gamma 120.00
_cell_formula_units_Z 1
_cell_length_a 22.2555(9)
_cell_length_b 22.2555(9)
_cell_length_c 12.5854(8)
_cell_measurement_reflns_used 1516
_cell_measurement_temperature 293(2)
_cell_measurement_theta_max 24.3890
_cell_measurement_theta_min 2.7890
_cell_volume 5398.5(5)
_computing_cell_refinement 'Bruker FRAMBO'
_computing_data_collection 'Bruker FRAMBO'
_computing_data_reduction 'Bruker SAINT'
_computing_molecular_graphics 'Bruker SHELXTL'
_computing_publication_material 'Bruker SHELXTL'
_computing_structure_refinement 'SHELXL-97 (Sheldrick, 1997)'
_computing_structure_solution 'SHELXS-97 (Sheldrick, 1990)'
_diffrn_ambient_temperature 293(2)
_diffrn_measured_fraction_theta_full 0.999
_diffrn_measured_fraction_theta_max 0.999
_diffrn_measurement_device_type 'CCD area detector'
_diffrn_measurement_method 'phi and omega scans'
_diffrn_radiation_monochromator graphite
_diffrn_radiation_source 'fine-focus sealed tube'
_diffrn_radiation_type MoK\a
_diffrn_radiation_wavelength 0.71073
_diffrn_reflns_av_R_equivalents 0.0890
_diffrn_reflns_av_sigmaI/netI 0.1407
_diffrn_reflns_limit_h_max 26
_diffrn_reflns_limit_h_min -8
_diffrn_reflns_limit_k_max 15
_diffrn_reflns_limit_k_min -24
_diffrn_reflns_limit_l_max 14
_diffrn_reflns_limit_l_min -14
_diffrn_reflns_number 13617
_diffrn_reflns_theta_full 25.01
_diffrn_reflns_theta_max 25.01
_diffrn_reflns_theta_min 2.44
_exptl_absorpt_coefficient_mu 2.662
_exptl_absorpt_correction_T_max 0.7956
_exptl_absorpt_correction_T_min 0.6604
_exptl_absorpt_correction_type multi-scan
_exptl_absorpt_process_details sadabs
_exptl_crystal_colour blue
_exptl_crystal_density_diffrn 2.485
_exptl_crystal_density_method 'not measured'
_exptl_crystal_description prism
_exptl_crystal_F_000 3890
_exptl_crystal_size_max 0.17
_exptl_crystal_size_mid 0.10
_exptl_crystal_size_min 0.09
_refine_diff_density_max 3.499
_refine_diff_density_min -2.607
_refine_diff_density_rms 0.253
_refine_ls_extinction_method none
_refine_ls_goodness_of_fit_ref 1.025
_refine_ls_hydrogen_treatment mixed
_refine_ls_matrix_type full
_refine_ls_number_parameters 536
_refine_ls_number_reflns 6349
_refine_ls_number_restraints 0
_refine_ls_restrained_S_all 1.025
_refine_ls_R_factor_all 0.1749
_refine_ls_R_factor_gt 0.0973
_refine_ls_shift/su_max 0.001
_refine_ls_shift/su_mean 0.000
_refine_ls_structure_factor_coef Fsqd
_refine_ls_weighting_details 'calc w=1/[\s^2^(Fo^2^)+(0.1282P)^2^+77.9261P] where P=(Fo^2^+2Fc^2^)/3'
_refine_ls_weighting_scheme calc
_refine_ls_wR_factor_gt 0.2307
_refine_ls_wR_factor_ref 0.2978
_reflns_number_gt 3357
_reflns_number_total 6349
_reflns_threshold_expression >2sigma(I)
_cod_data_source_file compound1-4.cif
_cod_data_source_block 130404e
_cod_depositor_comments
;
The following automatic conversions were performed:

data item '_symmetry_cell_setting' value 'Trigonal' was changed to
'trigonal' in accordance with the built-in table derived from the CIF
Core dictionary named 'cif_core.dic' version 2.4.5 last updated on
2014-11-21.

Automatic conversion script
Id: cif_fix_values 8369 2020-08-20 11:38:08Z andrius 
;
_cod_original_sg_symbol_H-M P-3
_cod_database_code 1561969

loop_
_symmetry_equiv_pos_as_xyz
'x, y, z'
'-y, x-y, z'
'-x+y, -x, z'
'-x, -y, -z'
'y, -x+y, -z'
'x-y, x, -z'

loop_
_atom_site_label
_atom_site_type_symbol
_atom_site_fract_x
_atom_site_fract_y
_atom_site_fract_z
_atom_site_U_iso_or_equiv
_atom_site_adp_type
_atom_site_occupancy
_atom_site_symmetry_multiplicity
_atom_site_calc_flag
_atom_site_refinement_flags
_atom_site_disorder_assembly
_atom_site_disorder_group
Mo1 Mo 0.71035(9) 0.43614(8) -0.19893(12) 0.0375(5) Uani 1 1 d . . .
Mo2 Mo 0.50811(8) 0.33623(9) 0.03610(13) 0.0402(5) Uani 1 1 d . . .
Mo3 Mo 0.60570(10) 0.38014(9) 0.26092(14) 0.0471(5) Uani 1 1 d . . .
Mo4 Mo 0.65919(8) 0.48956(8) 0.04996(13) 0.0384(5) Uani 1 1 d . . .
Mo5 Mo 0.8995(2) 0.8738(2) 0.3063(3) 0.0791(17) Uani 0.625(7) 1 d P . 1
Mo5' Mo 0.9496(4) 0.9313(4) 0.2409(5) 0.094(3) Uani 0.375(7) 1 d P . 2
Mo6 Mo 0.83567(14) 0.9681(2) 0.4180(2) 0.1246(14) Uani 1 1 d . . .
Ni1 Ni 0.79173(13) 0.63123(13) 0.66984(17) 0.0424(7) Uani 1 1 d . . .
Cl1 Cl 0.6667 0.3333 0.520(2) 0.117(10) Uani 0.50 3 d SP . .
P1 P 0.6667 0.3333 0.0330(5) 0.0245(15) Uani 1 3 d S . .
P2 P 1.0000 1.0000 0.5000 0.068(4) Uani 1 6 d S . .
N1 N 0.5886(10) 0.5693(9) 0.7361(14) 0.056(5) Uani 1 1 d . . .
N2 N 0.6935(9) 0.6107(9) 0.6730(13) 0.056(5) Uani 1 1 d . . .
N3 N 0.9613(10) 0.6019(10) 0.6874(15) 0.061(5) Uani 1 1 d . . .
N4 N 0.8830(9) 0.6348(9) 0.6772(13) 0.053(4) Uani 1 1 d . . .
N5 N 0.8281(9) 0.6308(9) 0.3511(13) 0.051(4) Uani 1 1 d . . .
N6 N 0.7895(9) 0.6152(9) 0.5144(13) 0.056(5) Uani 1 1 d . . .
N7 N 0.8492(9) 0.7054(9) 0.9787(13) 0.052(4) Uani 1 1 d . . .
N8 N 0.8064(9) 0.6694(9) 0.8180(13) 0.054(4) Uani 1 1 d . . .
O1 O 0.6667 0.3333 -0.0872(15) 0.033(5) Uani 1 3 d S . .
O2 O 0.6271(6) 0.3688(6) 0.0730(9) 0.034(3) Uani 1 1 d . . .
O3 O 0.6688(6) 0.4665(6) -0.1015(9) 0.035(3) Uani 1 1 d . . .
O4 O 0.7896(6) 0.4721(6) -0.1038(9) 0.038(3) Uani 1 1 d . . .
O5 O 0.6227(6) 0.3698(6) -0.2581(9) 0.038(3) Uani 1 1 d . . .
O6 O 0.7397(7) 0.4997(7) -0.2921(10) 0.050(3) Uani 1 1 d . . .
O7 O 0.5598(6) 0.4313(6) 0.0138(9) 0.040(3) Uani 1 1 d . . .
O8 O 0.5182(6) 0.3483(6) 0.1864(10) 0.044(3) Uani 1 1 d . . .
O9 O 0.4932(6) 0.2415(6) 0.0638(9) 0.042(3) Uani 1 1 d . . .
O10 O 0.4264(6) 0.3199(7) 0.0199(11) 0.048(3) Uani 1 1 d . . .
O11 O 0.6348(6) 0.4714(6) 0.1896(9) 0.043(3) Uani 1 1 d . . .
O12 O 0.7030(7) 0.4127(7) 0.2796(10) 0.051(3) Uani 1 1 d . . .
O13 O 0.5808(9) 0.3978(9) 0.3865(13) 0.082(5) Uani 1 1 d . . .
O14 O 0.6695(6) 0.5691(7) 0.0327(10) 0.046(3) Uani 1 1 d . . .
O15 O 1.009(3) 0.958(3) 0.408(5) 0.090(17) Uani 0.33 1 d P . .
O16 O 0.967(4) 0.923(4) 0.462(5) 0.10(2) Uani 0.33 1 d P . .
O17 O 0.8537(11) 0.9116(13) 0.3184(18) 0.125(8) Uani 1 1 d . . .
O18 O 0.9616(11) 0.8520(12) 0.3158(17) 0.118(8) Uani 1 1 d . . .
O19 O 0.8481(17) 0.8096(17) 0.222(2) 0.116(12) Uani 0.625(7) 1 d P . 1
O19' O 0.929(3) 0.899(3) 0.116(5) 0.13(2) Uani 0.375(7) 1 d P . 2
O20 O 0.8186(17) 0.963(2) 0.577(3) 0.115(11) Uani 0.67 1 d P A 1
O21 O 0.845(3) 1.040(4) 0.529(4) 0.21(3) Uani 0.67 1 d P A 2
O22 O 0.8167(19) 0.888(3) 0.517(3) 0.128(14) Uani 0.67 1 d P . 3
O23 O 0.7543(13) 0.9423(18) 0.378(2) 0.180(13) Uani 1 1 d . A .
O24 O 0.5730(10) 0.4299(10) 0.5941(16) 0.109(7) Uani 1 1 d . . .
H24C H 0.5885 0.4108 0.6359 0.131 Uiso 1 1 d R . .
H24D H 0.5763 0.4187 0.5307 0.131 Uiso 1 1 d R . .
C1 C 0.6498(12) 0.5738(12) 0.7501(17) 0.057(6) Uani 1 1 d . . .
H1 H 0.6606 0.5538 0.8064 0.068 Uiso 1 1 calc R . .
C2 C 0.6552(12) 0.6257(12) 0.6029(17) 0.059(6) Uani 1 1 d . . .
H2 H 0.6718 0.6502 0.5396 0.071 Uiso 1 1 calc R . .
C3 C 0.5899(13) 0.5994(12) 0.6399(17) 0.060(6) Uani 1 1 d . . .
H3 H 0.5534 0.6012 0.6073 0.072 Uiso 1 1 calc R . .
C4 C 0.8961(12) 0.5854(12) 0.6728(17) 0.055(6) Uani 1 1 d . . .
H4 H 0.8615 0.5399 0.6599 0.066 Uiso 1 1 calc R . .
C5 C 0.9497(12) 0.6940(13) 0.7008(19) 0.063(6) Uani 1 1 d . . .
H5 H 0.9592 0.7393 0.7110 0.075 Uiso 1 1 calc R . .
C6 C 0.9965(13) 0.6713(12) 0.705(2) 0.067(7) Uani 1 1 d . . .
H6 H 1.0438 0.6984 0.7185 0.081 Uiso 1 1 calc R . .
C7 C 0.5294(12) 0.5329(12) 0.8092(18) 0.065(6) Uani 1 1 d . . .
H7A H 0.5000 0.5533 0.8019 0.079 Uiso 1 1 calc R . .
H7B H 0.5471 0.5416 0.8813 0.079 Uiso 1 1 calc R . .
C8 C 0.4839(13) 0.4541(12) 0.7945(18) 0.067(7) Uani 1 1 d . . .
H8A H 0.5136 0.4338 0.7947 0.080 Uiso 1 1 calc R . .
H8B H 0.4529 0.4353 0.8549 0.080 Uiso 1 1 calc R . .
C9 C 0.4416(13) 0.4325(12) 0.6953(19) 0.067(7) Uani 1 1 d . . .
H9A H 0.4131 0.4542 0.6932 0.080 Uiso 1 1 calc R . .
H9B H 0.4725 0.4490 0.6344 0.080 Uiso 1 1 calc R . .
C10 C 0.8400(12) 0.6572(12) 0.4514(16) 0.054(5) Uani 1 1 d . . .
H10 H 0.8783 0.6989 0.4721 0.065 Uiso 1 1 calc R . .
C11 C 0.7451(13) 0.5593(12) 0.4545(16) 0.063(6) Uani 1 1 d . . .
H11 H 0.7043 0.5215 0.4792 0.075 Uiso 1 1 calc R . .
C12 C 0.7699(12) 0.5672(12) 0.3510(17) 0.061(6) Uani 1 1 d . . .
H12 H 0.7510 0.5362 0.2948 0.073 Uiso 1 1 calc R . .
C13 C 0.8425(11) 0.6632(11) 0.8950(16) 0.051(5) Uani 1 1 d . . .
H13 H 0.8611 0.6340 0.8930 0.062 Uiso 1 1 calc R . .
C14 C 0.8152(12) 0.7381(12) 0.9521(18) 0.065(6) Uani 1 1 d . . .
H14 H 0.8112 0.7706 0.9935 0.078 Uiso 1 1 calc R . .
C15 C 0.7862(11) 0.7153(11) 0.8503(16) 0.057(6) Uani 1 1 d . . .
H15 H 0.7588 0.7287 0.8127 0.069 Uiso 1 1 calc R . .
C16 C 0.8735(12) 0.6631(12) 0.2559(16) 0.060(6) Uani 1 1 d . . .
H16A H 0.9120 0.7080 0.2759 0.072 Uiso 1 1 calc R . .
H16B H 0.8927 0.6342 0.2341 0.072 Uiso 1 1 calc R . .
C17 C 0.8378(12) 0.6718(12) 0.1671(16) 0.058(6) Uani 1 1 d . . .
H17A H 0.8149 0.6968 0.1902 0.069 Uiso 1 1 calc R . .
H17B H 0.8025 0.6266 0.1418 0.069 Uiso 1 1 calc R . .
C18 C 0.8879(11) 0.7117(11) 1.0756(15) 0.052(5) Uani 1 1 d . . .
H18A H 0.9160 0.7602 1.0947 0.062 Uiso 1 1 calc R . .
H18B H 0.9187 0.6933 1.0634 0.062 Uiso 1 1 calc R . .

loop_
_atom_site_aniso_label
_atom_site_aniso_U_11
_atom_site_aniso_U_22
_atom_site_aniso_U_33
_atom_site_aniso_U_23
_atom_site_aniso_U_13
_atom_site_aniso_U_12
Mo1 0.0462(10) 0.0372(10) 0.0275(8) 0.0054(7) 0.0038(7) 0.0196(8)
Mo2 0.0370(10) 0.0423(10) 0.0444(10) -0.0033(8) -0.0002(7) 0.0221(8)
Mo3 0.0573(12) 0.0538(12) 0.0335(9) -0.0005(8) 0.0035(8) 0.0303(10)
Mo4 0.0408(10) 0.0370(10) 0.0402(10) -0.0030(7) -0.0006(7) 0.0215(8)
Mo5 0.093(3) 0.061(3) 0.063(3) -0.0074(19) -0.026(2) 0.024(2)
Mo5' 0.085(5) 0.115(7) 0.055(4) -0.023(4) -0.002(3) 0.031(5)
Mo6 0.0569(16) 0.241(4) 0.0717(18) 0.009(2) -0.0066(13) 0.072(2)
Ni1 0.0504(16) 0.0580(17) 0.0224(12) 0.0029(11) 0.0004(10) 0.0298(13)
Cl1 0.133(16) 0.133(16) 0.08(2) 0.000 0.000 0.067(8)
P1 0.027(2) 0.027(2) 0.019(3) 0.000 0.000 0.0137(12)
P2 0.079(7) 0.079(7) 0.047(9) 0.000 0.000 0.039(4)
N1 0.071(13) 0.062(12) 0.049(11) -0.001(9) -0.003(9) 0.045(11)
N2 0.068(12) 0.066(12) 0.040(10) 0.002(9) -0.004(9) 0.036(10)
N3 0.060(13) 0.058(13) 0.070(13) 0.006(10) 0.007(10) 0.032(11)
N4 0.058(12) 0.059(12) 0.044(10) -0.002(8) -0.001(8) 0.031(10)
N5 0.065(12) 0.061(12) 0.034(9) 0.000(8) -0.003(8) 0.036(10)
N6 0.061(12) 0.063(12) 0.039(10) 0.000(9) -0.002(9) 0.028(10)
N7 0.064(12) 0.066(12) 0.037(10) -0.004(8) -0.005(8) 0.039(10)
N8 0.066(12) 0.065(12) 0.040(10) -0.004(8) -0.002(9) 0.039(10)
O1 0.035(7) 0.035(7) 0.030(11) 0.000 0.000 0.018(4)
O2 0.038(7) 0.036(7) 0.029(6) -0.005(5) -0.003(5) 0.020(6)
O3 0.040(7) 0.034(7) 0.032(7) 0.005(5) 0.000(5) 0.019(6)
O4 0.041(7) 0.038(7) 0.033(7) 0.003(5) 0.003(5) 0.018(6)
O5 0.043(7) 0.042(7) 0.029(7) 0.003(5) -0.003(5) 0.022(6)
O6 0.057(9) 0.050(8) 0.040(8) 0.015(6) 0.005(6) 0.024(7)
O7 0.043(7) 0.048(8) 0.032(7) -0.004(6) 0.000(5) 0.026(6)
O8 0.047(8) 0.045(8) 0.039(7) -0.003(6) 0.008(6) 0.022(7)
O9 0.047(8) 0.042(7) 0.034(7) 0.004(6) 0.004(6) 0.020(6)
O10 0.040(8) 0.050(8) 0.051(8) -0.003(6) -0.003(6) 0.020(7)
O11 0.051(8) 0.048(8) 0.032(7) -0.005(6) -0.003(6) 0.027(7)
O12 0.057(9) 0.059(9) 0.038(8) -0.011(7) -0.004(6) 0.030(7)
O13 0.086(12) 0.098(13) 0.057(11) -0.017(9) -0.006(9) 0.042(11)
O14 0.040(7) 0.055(8) 0.044(8) -0.005(6) 0.007(6) 0.025(7)
O15 0.09(5) 0.10(5) 0.06(4) -0.01(3) -0.01(3) 0.03(4)
O16 0.09(5) 0.12(6) 0.07(4) -0.01(4) -0.01(4) 0.03(5)
O17 0.105(17) 0.133(19) 0.089(16) -0.002(14) -0.017(13) 0.024(16)
O18 0.099(16) 0.119(18) 0.085(15) 0.000(13) -0.008(12) 0.017(14)
O19 0.12(3) 0.10(2) 0.07(2) -0.019(18) -0.020(19) 0.01(2)
O19' 0.12(5) 0.12(5) 0.09(4) 0.00(4) -0.02(4) 0.01(4)
O20 0.10(2) 0.16(3) 0.09(2) 0.01(2) -0.015(19) 0.06(2)
O21 0.13(4) 0.27(7) 0.11(4) 0.01(4) 0.03(3) 0.02(4)
O22 0.10(3) 0.15(4) 0.08(3) -0.01(2) -0.01(2) 0.03(3)
O23 0.099(19) 0.27(4) 0.10(2) 0.01(2) -0.017(15) 0.05(2)
O24 0.114(16) 0.108(16) 0.075(14) 0.003(11) -0.007(11) 0.032(13)
C1 0.071(16) 0.067(15) 0.045(13) 0.003(11) -0.003(11) 0.043(13)
C2 0.069(16) 0.072(16) 0.039(12) 0.006(11) -0.003(11) 0.037(14)
C3 0.075(17) 0.069(16) 0.051(14) 0.004(11) -0.006(12) 0.046(14)
C4 0.053(14) 0.058(14) 0.054(14) 0.002(11) 0.002(11) 0.027(12)
C5 0.060(15) 0.063(15) 0.066(16) 0.001(12) 0.001(12) 0.031(14)
C6 0.057(15) 0.062(16) 0.075(17) -0.002(13) -0.001(12) 0.024(13)
C7 0.073(16) 0.074(17) 0.049(13) -0.002(12) -0.001(12) 0.035(14)
C8 0.082(17) 0.070(17) 0.056(15) 0.003(12) -0.003(12) 0.044(15)
C9 0.083(18) 0.068(17) 0.058(15) 0.008(12) -0.010(13) 0.044(15)
C10 0.061(14) 0.063(15) 0.039(12) -0.002(11) -0.006(10) 0.032(12)
C11 0.071(16) 0.065(15) 0.039(12) 0.002(11) 0.002(11) 0.024(13)
C12 0.072(16) 0.062(15) 0.040(12) -0.008(11) -0.008(11) 0.027(14)
C13 0.060(14) 0.061(14) 0.043(12) -0.001(10) -0.001(10) 0.038(12)
C14 0.078(17) 0.070(16) 0.051(14) -0.009(12) -0.006(12) 0.040(14)
C15 0.070(15) 0.069(15) 0.039(12) -0.001(11) -0.012(10) 0.039(13)
C16 0.065(15) 0.071(15) 0.042(12) -0.002(11) -0.011(11) 0.033(13)
C17 0.067(15) 0.066(15) 0.044(13) 0.000(11) -0.004(11) 0.037(13)
C18 0.066(14) 0.066(14) 0.033(11) -0.003(10) -0.011(10) 0.040(12)

loop_
_atom_type_symbol
_atom_type_description
_atom_type_scat_dispersion_real
_atom_type_scat_dispersion_imag
_atom_type_scat_source
C C 0.0033 0.0016 'International Tables Vol C Tables 4.2.6.8 and 6.1.1.4'
H H 0.0000 0.0000 'International Tables Vol C Tables 4.2.6.8 and 6.1.1.4'
O O 0.0106 0.0060 'International Tables Vol C Tables 4.2.6.8 and 6.1.1.4'
N N 0.0061 0.0033 'International Tables Vol C Tables 4.2.6.8 and 6.1.1.4'
P P 0.1023 0.0942 'International Tables Vol C Tables 4.2.6.8 and 6.1.1.4'
Cl Cl 0.1484 0.1585 'International Tables Vol C Tables 4.2.6.8 and 6.1.1.4'
Ni Ni 0.3393 1.1124 'International Tables Vol C Tables 4.2.6.8 and 6.1.1.4'
Mo Mo -1.6832 0.6857 'International Tables Vol C Tables 4.2.6.8 and 6.1.1.4'

loop_
_geom_angle_atom_site_label_1
_geom_angle_atom_site_label_2
_geom_angle_atom_site_label_3
_geom_angle
_geom_angle_site_symmetry_1
_geom_angle_site_symmetry_3
O6 Mo1 O3 101.9(6) . .
O6 Mo1 O5 101.2(6) . .
O3 Mo1 O5 92.1(5) . .
O6 Mo1 O4 101.0(6) . .
O3 Mo1 O4 87.6(5) . .
O5 Mo1 O4 157.4(5) . .
O6 Mo1 O5 100.1(6) . 3_665
O3 Mo1 O5 157.7(5) . 3_665
O5 Mo1 O5 86.6(7) . 3_665
O4 Mo1 O5 85.2(5) . 3_665
O6 Mo1 O1 171.4(6) . .
O3 Mo1 O1 85.6(4) . .
O5 Mo1 O1 74.1(4) . .
O4 Mo1 O1 83.4(4) . .
O5 Mo1 O1 72.7(4) 3_665 .
O10 Mo2 O7 102.4(6) . .
O10 Mo2 O8 100.9(6) . .
O7 Mo2 O8 91.5(5) . .
O10 Mo2 O4 100.6(6) . 2_655
O7 Mo2 O4 91.7(5) . 2_655
O8 Mo2 O4 157.0(5) . 2_655
O10 Mo2 O9 101.7(6) . .
O7 Mo2 O9 155.8(5) . .
O8 Mo2 O9 85.5(5) . .
O4 Mo2 O9 82.3(5) 2_655 .
O10 Mo2 O2 173.9(5) . .
O7 Mo2 O2 74.0(5) . .
O8 Mo2 O2 74.5(5) . .
O4 Mo2 O2 84.5(4) 2_655 .
O9 Mo2 O2 82.1(4) . .
O13 Mo3 O12 101.6(7) . 2_655
O13 Mo3 O12 102.9(7) . .
O12 Mo3 O12 89.5(8) 2_655 .
O13 Mo3 O8 98.2(7) . .
O12 Mo3 O8 91.5(6) 2_655 .
O12 Mo3 O8 158.2(5) . .
O13 Mo3 O11 98.7(7) . .
O12 Mo3 O11 159.7(5) 2_655 .
O12 Mo3 O11 86.6(6) . .
O8 Mo3 O11 84.9(5) . .
O13 Mo3 O2 167.5(6) . .
O12 Mo3 O2 87.8(5) 2_655 .
O12 Mo3 O2 85.2(5) . .
O8 Mo3 O2 73.0(4) . .
O11 Mo3 O2 72.0(4) . .
O14 Mo4 O11 103.1(6) . .
O14 Mo4 O9 103.2(6) . 3_665
O11 Mo4 O9 97.2(5) . 3_665
O14 Mo4 O7 100.4(6) . .
O11 Mo4 O7 88.0(5) . .
O9 Mo4 O7 154.0(5) 3_665 .
O14 Mo4 O3 99.8(5) . .
O11 Mo4 O3 156.0(5) . .
O9 Mo4 O3 84.4(5) 3_665 .
O7 Mo4 O3 80.9(5) . .
O14 Mo4 O2 172.0(5) . .
O11 Mo4 O2 75.5(5) . .
O9 Mo4 O2 84.7(5) 3_665 .
O7 Mo4 O2 71.8(4) . .
O3 Mo4 O2 80.9(4) . .
O17 Mo5 O18 164.5(11) . .
O17 Mo5 O19 99.4(16) . .
O18 Mo5 O19 96.2(15) . .
O17 Mo5 O20 90.4(16) . 6_656
O18 Mo5 O20 89.5(15) . 6_656
O19 Mo5 O20 91.7(16) . 6_656
O17 Mo5 O16 96(2) . .
O18 Mo5 O16 70(2) . .
O19 Mo5 O16 156(2) . .
O20 Mo5 O16 70(2) 6_656 .
O19' Mo5' O18 100(2) . .
O19' Mo5' O17 108(2) . .
O18 Mo5' O17 98.7(10) . .
O19' Mo5' Mo5' 107(2) . 2_765
O18 Mo5' Mo5' 97.1(7) . 2_765
O17 Mo5' Mo5' 138.1(7) . 2_765
O19' Mo5' Mo5' 110(2) . 3_675
O18 Mo5' Mo5' 146.2(6) . 3_675
O17 Mo5' Mo5' 86.7(8) . 3_675
Mo5' Mo5' Mo5' 60.000(1) 2_765 3_675
O19' Mo5' O15 157(3) . .
O18 Mo5' O15 62.3(17) . .
O17 Mo5' O15 91.1(17) . .
Mo5' Mo5' O15 63.0(17) 2_765 .
Mo5' Mo5' O15 84.4(16) 3_675 .
O19' Mo5' O15 160(3) . 3_675
O18 Mo5' O15 96.0(15) . 3_675
O17 Mo5' O15 57.7(16) . 3_675
Mo5' Mo5' O15 82.2(15) 2_765 3_675
Mo5' Mo5' O15 58.8(14) 3_675 3_675
O15 Mo5' O15 44(3) . 3_675
O23 Mo6 O18 102.5(13) . 3_675
O23 Mo6 O17 97.0(14) . .
O18 Mo6 O17 81.0(9) 3_675 .
O23 Mo6 O20 97.8(13) . .
O18 Mo6 O20 136.9(14) 3_675 .
O17 Mo6 O20 133.7(14) . .
O23 Mo6 O22 99.6(15) . .
O18 Mo6 O22 153.3(15) 3_675 .
O17 Mo6 O22 81.5(16) . .
O20 Mo6 O22 52.8(16) . .
O23 Mo6 O21 98(2) . .
O18 Mo6 O21 92.7(18) 3_675 .
O17 Mo6 O21 164.4(17) . .
O20 Mo6 O21 46.6(18) . .
O22 Mo6 O21 99(2) . .
O23 Mo6 O22 113.4(17) . 5_566
O18 Mo6 O22 66.3(14) 3_675 5_566
O17 Mo6 O22 138.9(14) . 5_566
O20 Mo6 O22 70.9(15) . 5_566
O22 Mo6 O22 117.7(10) . 5_566
O21 Mo6 O22 28.6(13) . 5_566
O23 Mo6 O15 158.3(19) . 3_675
O18 Mo6 O15 66.7(16) 3_675 3_675
O17 Mo6 O15 63.6(18) . 3_675
O20 Mo6 O15 102.7(17) . 3_675
O22 Mo6 O15 87.4(18) . 3_675
O21 Mo6 O15 101(2) . 3_675
O22 Mo6 O15 80(2) 5_566 3_675
O23 Mo6 O16 166(2) . 3_675
O18 Mo6 O16 66.4(17) 3_675 3_675
O17 Mo6 O16 90.3(19) . 3_675
O20 Mo6 O16 85.9(19) . 3_675
O22 Mo6 O16 93.6(18) . 3_675
O21 Mo6 O16 74(2) . 3_675
O22 Mo6 O16 55(2) 5_566 3_675
O15 Mo6 O16 26.8(18) 3_675 3_675
N6 Ni1 N4 89.2(7) . .
N6 Ni1 N2 93.0(7) . .
N4 Ni1 N2 169.8(7) . .
N6 Ni1 N8 167.4(8) . .
N4 Ni1 N8 89.6(7) . .
N2 Ni1 N8 90.3(7) . .
O1 P1 O2 109.2(5) . 3_665
O1 P1 O2 109.2(5) . 2_655
O2 P1 O2 109.7(5) 3_665 2_655
O1 P1 O2 109.2(5) . .
O2 P1 O2 109.7(5) 3_665 .
O2 P1 O2 109.7(5) 2_655 .
O16 P2 O16 180.000(10) 4_776 .
O16 P2 O16 69(2) 4_776 2_765
O16 P2 O16 111(2) . 2_765
O16 P2 O16 111(2) 4_776 5_566
O16 P2 O16 69(3) . 5_566
O16 P2 O16 180(4) 2_765 5_566
O16 P2 O16 69(2) 4_776 3_675
O16 P2 O16 111(3) . 3_675
O16 P2 O16 111(2) 2_765 3_675
O16 P2 O16 69(2) 5_566 3_675
O16 P2 O16 111(3) 4_776 6_656
O16 P2 O16 69(2) . 6_656
O16 P2 O16 69(2) 2_765 6_656
O16 P2 O16 111(2) 5_566 6_656
O16 P2 O16 180.00(3) 3_675 6_656
O16 P2 O15 106(4) 4_776 3_675
O16 P2 O15 74(4) . 3_675
O16 P2 O15 110(3) 2_765 3_675
O16 P2 O15 70(3) 5_566 3_675
O16 P2 O15 41(3) 3_675 3_675
O16 P2 O15 139(3) 6_656 3_675
O16 P2 O15 41(3) 4_776 4_776
O16 P2 O15 139(3) . 4_776
O16 P2 O15 106(4) 2_765 4_776
O16 P2 O15 74(4) 5_566 4_776
O16 P2 O15 70(3) 3_675 4_776
O16 P2 O15 110(3) 6_656 4_776
O15 P2 O15 109(4) 3_675 4_776
O16 P2 O15 139(3) 4_776 .
O16 P2 O15 41(3) . .
O16 P2 O15 74(4) 2_765 .
O16 P2 O15 106(4) 5_566 .
O16 P2 O15 110(3) 3_675 .
O16 P2 O15 70(3) 6_656 .
O15 P2 O15 71(4) 3_675 .
O15 P2 O15 180(3) 4_776 .
O16 P2 O15 70(3) 4_776 2_765
O16 P2 O15 110(3) . 2_765
O16 P2 O15 41(3) 2_765 2_765
O16 P2 O15 139(3) 5_566 2_765
O16 P2 O15 74(4) 3_675 2_765
O16 P2 O15 106(4) 6_656 2_765
O15 P2 O15 71(4) 3_675 2_765
O15 P2 O15 109(4) 4_776 2_765
O15 P2 O15 71(4) . 2_765
O16 P2 O15 110(3) 4_776 5_566
O16 P2 O15 70(3) . 5_566
O16 P2 O15 139(3) 2_765 5_566
O16 P2 O15 41(3) 5_566 5_566
O16 P2 O15 106(4) 3_675 5_566
O16 P2 O15 74(4) 6_656 5_566
O15 P2 O15 109(4) 3_675 5_566
O15 P2 O15 71(4) 4_776 5_566
O15 P2 O15 109(4) . 5_566
O15 P2 O15 180(5) 2_765 5_566
O16 P2 O15 74(4) 4_776 6_656
O16 P2 O15 106(4) . 6_656
O16 P2 O15 70(3) 2_765 6_656
O16 P2 O15 110(3) 5_566 6_656
O16 P2 O15 139(3) 3_675 6_656
O16 P2 O15 41(3) 6_656 6_656
O15 P2 O15 180.00(2) 3_675 6_656
O15 P2 O15 71(4) 4_776 6_656
O15 P2 O15 109(4) . 6_656
O15 P2 O15 109(4) 2_765 6_656
O15 P2 O15 71(4) 5_566 6_656
C1 N1 C3 108.0(19) . .
C1 N1 C7 124.1(19) . .
C3 N1 C7 128(2) . .
C1 N2 C2 105.4(19) . .
C1 N2 Ni1 122.4(15) . .
C2 N2 Ni1 132.1(15) . .
C4 N3 C6 105(2) . .
C4 N3 C9 130(2) . 3_665
C6 N3 C9 124(2) . 3_665
C4 N4 C5 102.8(18) . .
C4 N4 Ni1 129.3(16) . .
C5 N4 Ni1 127.6(15) . .
C12 N5 C10 109.2(18) . .
C12 N5 C16 124.2(17) . .
C10 N5 C16 126.5(19) . .
C10 N6 C11 106.7(18) . .
C10 N6 Ni1 122.2(15) . .
C11 N6 Ni1 130.6(15) . .
C14 N7 C13 106.5(18) . .
C14 N7 C18 128.9(18) . .
C13 N7 C18 124.5(18) . .
C13 N8 C15 107.9(17) . .
C13 N8 Ni1 128.4(15) . .
C15 N8 Ni1 123.2(14) . .
P1 O1 Mo1 125.3(4) . 3_665
P1 O1 Mo1 125.3(4) . 2_655
Mo1 O1 Mo1 90.0(5) 3_665 2_655
P1 O1 Mo1 125.3(4) . .
Mo1 O1 Mo1 90.0(5) 3_665 .
Mo1 O1 Mo1 90.0(5) 2_655 .
P1 O2 Mo2 127.4(6) . .
P1 O2 Mo4 127.2(6) . .
Mo2 O2 Mo4 88.9(4) . .
P1 O2 Mo3 124.2(7) . .
Mo2 O2 Mo3 88.6(4) . .
Mo4 O2 Mo3 88.1(4) . .
Mo1 O3 Mo4 148.7(6) . .
Mo2 O4 Mo1 150.8(7) 3_665 .
Mo1 O5 Mo1 123.2(6) . 2_655
Mo2 O7 Mo4 124.5(6) . .
Mo2 O8 Mo3 123.7(6) . .
Mo4 O9 Mo2 155.6(7) 2_655 .
Mo4 O11 Mo3 124.4(6) . .
Mo3 O12 Mo3 146.4(8) 3_665 .
O16 O15 P2 69(5) . .
O16 O15 O16 71(4) . 6_656
P2 O15 O16 55(3) . 6_656
O16 O15 O15 121(6) . 2_765
P2 O15 O15 54.5(18) . 2_765
O16 O15 O15 88(3) 6_656 2_765
O16 O15 O15 76(7) . 3_675
P2 O15 O15 54.5(18) . 3_675
O16 O15 O15 109(3) 6_656 3_675
O15 O15 O15 60.000(19) 2_765 3_675
O16 O15 Mo6 80(6) . 2_765
P2 O15 Mo6 129(3) . 2_765
O16 O15 Mo6 77(3) 6_656 2_765
O15 O15 Mo6 148(5) 2_765 2_765
O15 O15 Mo6 152(5) 3_675 2_765
O16 O15 Mo5' 102(6) . .
P2 O15 Mo5' 126(3) . .
O16 O15 Mo5' 173(4) 6_656 .
O15 O15 Mo5' 98.2(17) 2_765 .
O15 O15 Mo5' 71(2) 3_675 .
Mo6 O15 Mo5' 100(2) 2_765 .
O16 O15 Mo5' 160(6) . 2_765
P2 O15 Mo5' 120(3) . 2_765
O16 O15 Mo5' 129(4) 6_656 2_765
O15 O15 Mo5' 65(2) 2_765 2_765
O15 O15 Mo5' 94.8(18) 3_675 2_765
Mo6 O15 Mo5' 103(2) 2_765 2_765
Mo5' O15 Mo5' 58.1(14) . 2_765
O15 O16 P2 70(5) . .
O15 O16 O16 73(4) . 6_656
P2 O16 O16 55.5(12) . 6_656
O15 O16 O16 120(6) . 5_566
P2 O16 O16 55.5(12) . 5_566
O16 O16 O16 93(6) 6_656 5_566
O15 O16 O15 123(8) . 5_566
P2 O16 O15 55(3) . 5_566
O16 O16 O15 64(5) 6_656 5_566
O16 O16 O15 36(3) 5_566 5_566
O15 O16 Mo5 86(5) . .
P2 O16 Mo5 127(4) . .
O16 O16 Mo5 157(5) 6_656 .
O16 O16 Mo5 107(4) 5_566 .
O15 O16 Mo5 139(4) 5_566 .
O15 O16 Mo6 73(6) . 2_765
P2 O16 Mo6 125(4) . 2_765
O16 O16 Mo6 75(3) 6_656 2_765
O16 O16 Mo6 160(6) 5_566 2_765
O15 O16 Mo6 125(5) 5_566 2_765
Mo5 O16 Mo6 89(2) . 2_765
Mo5 O17 Mo6 141.2(13) . .
Mo5 O17 Mo5' 42.0(7) . .
Mo6 O17 Mo5' 130.7(11) . .
Mo5 O18 Mo6 135.2(14) . 2_765
Mo5 O18 Mo5' 43.0(6) . .
Mo6 O18 Mo5' 125.2(11) 2_765 .
Mo5 O20 Mo6 133.1(18) 5_566 .
Mo6 O22 Mo6 140(2) . 6_656
H24C O24 H24D 108.5 . .
N1 C1 N2 110.9(19) . .
N1 C1 H1 124.5 . .
N2 C1 H1 124.5 . .
C3 C2 N2 110(2) . .
C3 C2 H2 125.2 . .
N2 C2 H2 125.2 . .
C2 C3 N1 106(2) . .
C2 C3 H3 127.1 . .
N1 C3 H3 127.1 . .
N4 C4 N3 117(2) . .
N4 C4 H4 121.6 . .
N3 C4 H4 121.6 . .
C6 C5 N4 107(2) . .
C6 C5 H5 126.3 . .
N4 C5 H5 126.3 . .
N3 C6 C5 108(2) . .
N3 C6 H6 126.2 . .
C5 C6 H6 126.2 . .
N1 C7 C8 116.8(19) . .
N1 C7 H7A 108.1 . .
C8 C7 H7A 108.1 . .
N1 C7 H7B 108.1 . .
C8 C7 H7B 108.1 . .
H7A C7 H7B 107.3 . .
C9 C8 C7 114.7(19) . .
C9 C8 H8A 108.6 . .
C7 C8 H8A 108.6 . .
C9 C8 H8B 108.6 . .
C7 C8 H8B 108.6 . .
H8A C8 H8B 107.6 . .
N3 C9 C8 112.8(19) 2_655 .
N3 C9 H9A 109.0 2_655 .
C8 C9 H9A 109.0 . .
N3 C9 H9B 109.0 2_655 .
C8 C9 H9B 109.0 . .
H9A C9 H9B 107.8 . .
N6 C10 N5 110.0(19) . .
N6 C10 H10 125.0 . .
N5 C10 H10 125.0 . .
N6 C11 C12 110(2) . .
N6 C11 H11 125.0 . .
C12 C11 H11 125.0 . .
N5 C12 C11 104.1(19) . .
N5 C12 H12 128.0 . .
C11 C12 H12 128.0 . .
N8 C13 N7 111.1(18) . .
N8 C13 H13 124.5 . .
N7 C13 H13 124.5 . .
N7 C14 C15 108(2) . .
N7 C14 H14 125.8 . .
C15 C14 H14 125.8 . .
N8 C15 C14 106.1(19) . .
N8 C15 H15 127.0 . .
C14 C15 H15 127.0 . .
C17 C16 N5 113.5(18) . .
C17 C16 H16A 108.9 . .
N5 C16 H16A 108.9 . .
C17 C16 H16B 108.9 . .
N5 C16 H16B 108.9 . .
H16A C16 H16B 107.7 . .
C16 C17 C18 111.7(18) . 1_554
C16 C17 H17A 109.3 . .
C18 C17 H17A 109.3 1_554 .
C16 C17 H17B 109.3 . .
C18 C17 H17B 109.3 1_554 .
H17A C17 H17B 107.9 . .
N7 C18 C17 110.4(17) . 1_556
N7 C18 H18A 109.6 . .
C17 C18 H18A 109.6 1_556 .
N7 C18 H18B 109.6 . .
C17 C18 H18B 109.6 1_556 .
H18A C18 H18B 108.1 . .

loop_
_geom_bond_atom_site_label_1
_geom_bond_atom_site_label_2
_geom_bond_distance
_geom_bond_site_symmetry_2
Mo1 O6 1.698(12) .
Mo1 O3 1.856(12) .
Mo1 O5 1.913(12) .
Mo1 O4 1.943(12) .
Mo1 O5 2.002(12) 3_665
Mo1 O1 2.436(11) .
Mo2 O10 1.680(12) .
Mo2 O7 1.855(12) .
Mo2 O8 1.908(12) .
Mo2 O4 1.910(12) 2_655
Mo2 O9 1.994(12) .
Mo2 O2 2.416(11) .
Mo3 O13 1.783(16) .
Mo3 O12 1.845(13) 2_655
Mo3 O12 1.924(13) .
Mo3 O8 1.947(13) .
Mo3 O11 2.008(12) .
Mo3 O2 2.450(11) .
Mo4 O14 1.681(13) .
Mo4 O11 1.824(12) .
Mo4 O9 1.831(12) 3_665
Mo4 O7 1.978(12) .
Mo4 O3 2.013(11) .
Mo4 O2 2.428(11) .
Mo5 O17 1.62(3) .
Mo5 O18 1.68(3) .
Mo5 O19 1.69(3) .
Mo5 O20 1.85(3) 6_656
Mo5 O16 2.38(6) .
Mo5' O19' 1.69(6) .
Mo5' O18 2.13(3) .
Mo5' O17 2.18(3) .
Mo5' Mo5' 2.375(14) 2_765
Mo5' Mo5' 2.375(14) 3_675
Mo5' O15 2.39(6) .
Mo5' O15 2.49(7) 3_675
Mo6 O23 1.68(2) .
Mo6 O18 1.92(2) 3_675
Mo6 O17 1.95(3) .
Mo6 O20 2.02(3) .
Mo6 O22 2.03(5) .
Mo6 O21 2.05(7) .
Mo6 O22 2.16(5) 5_566
Mo6 O15 2.32(6) 3_675
Mo6 O16 2.39(8) 3_675
Ni1 N6 1.984(17) .
Ni1 N4 1.994(18) .
Ni1 N2 1.997(18) .
Ni1 N8 2.008(17) .
P1 O1 1.51(2) .
P1 O2 1.532(11) 3_665
P1 O2 1.532(11) 2_655
P1 O2 1.532(11) .
P2 O16 1.56(7) 4_776
P2 O16 1.56(7) .
P2 O16 1.56(7) 2_765
P2 O16 1.56(7) 5_566
P2 O16 1.56(7) 3_675
P2 O16 1.56(7) 6_656
P2 O15 1.56(6) 3_675
P2 O15 1.56(6) 4_776
P2 O15 1.56(6) .
P2 O15 1.56(6) 2_765
P2 O15 1.56(6) 5_566
P2 O15 1.56(6) 6_656
N1 C1 1.33(3) .
N1 C3 1.38(3) .
N1 C7 1.47(3) .
N2 C1 1.33(3) .
N2 C2 1.38(3) .
N3 C4 1.32(3) .
N3 C6 1.36(3) .
N3 C9 1.42(3) 3_665
N4 C4 1.27(3) .
N4 C5 1.44(3) .
N5 C12 1.36(3) .
N5 C10 1.36(2) .
N5 C16 1.50(3) .
N6 C10 1.31(3) .
N6 C11 1.37(3) .
N7 C14 1.33(3) .
N7 C13 1.37(2) .
N7 C18 1.46(2) .
N8 C13 1.31(2) .
N8 C15 1.37(3) .
O1 Mo1 2.436(11) 3_665
O1 Mo1 2.436(11) 2_655
O4 Mo2 1.910(12) 3_665
O5 Mo1 2.002(12) 2_655
O9 Mo4 1.831(12) 2_655
O12 Mo3 1.845(13) 3_665
O15 O16 1.09(7) .
O15 O16 1.78(8) 6_656
O15 O15 1.81(11) 2_765
O15 O15 1.81(11) 3_675
O15 Mo6 2.32(6) 2_765
O15 Mo5' 2.49(7) 2_765
O16 O16 1.77(9) 6_656
O16 O16 1.77(9) 5_566
O16 O15 1.78(8) 5_566
O16 Mo6 2.39(8) 2_765
O18 Mo6 1.92(2) 2_765
O20 Mo5 1.85(3) 5_566
O22 Mo6 2.16(5) 6_656
O24 H24C 0.8500 .
O24 H24D 0.8499 .
C1 H1 0.9300 .
C2 C3 1.35(3) .
C2 H2 0.9300 .
C3 H3 0.9300 .
C4 H4 0.9300 .
C5 C6 1.37(3) .
C5 H5 0.9300 .
C6 H6 0.9300 .
C7 C8 1.54(3) .
C7 H7A 0.9700 .
C7 H7B 0.9700 .
C8 C9 1.49(3) .
C8 H8A 0.9700 .
C8 H8B 0.9700 .
C9 N3 1.42(3) 2_655
C9 H9A 0.9700 .
C9 H9B 0.9700 .
C10 H10 0.9300 .
C11 C12 1.39(3) .
C11 H11 0.9300 .
C12 H12 0.9300 .
C13 H13 0.9300 .
C14 C15 1.41(3) .
C14 H14 0.9300 .
C15 H15 0.9300 .
C16 C17 1.44(3) .
C16 H16A 0.9700 .
C16 H16B 0.9700 .
C17 C18 1.54(3) 1_554
C17 H17A 0.9700 .
C17 H17B 0.9700 .
C18 C17 1.54(3) 1_556
C18 H18A 0.9700 .
C18 H18B 0.9700 .

loop_
_geom_torsion_atom_site_label_1
_geom_torsion_atom_site_label_2
_geom_torsion_atom_site_label_3
_geom_torsion_atom_site_label_4
_geom_torsion
_geom_torsion_site_symmetry_1
_geom_torsion_site_symmetry_2
_geom_torsion_site_symmetry_3
_geom_torsion_site_symmetry_4
N6 Ni1 N2 C1 139.0(18) . . . .
N4 Ni1 N2 C1 36(5) . . . .
N8 Ni1 N2 C1 -53.2(18) . . . .
N6 Ni1 N2 C2 -38(2) . . . .
N4 Ni1 N2 C2 -140(4) . . . .
N8 Ni1 N2 C2 130(2) . . . .
N6 Ni1 N4 C4 -75.5(19) . . . .
N2 Ni1 N4 C4 27(5) . . . .
N8 Ni1 N4 C4 117.0(19) . . . .
N6 Ni1 N4 C5 112.1(17) . . . .
N2 Ni1 N4 C5 -145(4) . . . .
N8 Ni1 N4 C5 -55.4(17) . . . .
N4 Ni1 N6 C10 -54.9(18) . . . .
N2 Ni1 N6 C10 135.0(17) . . . .
N8 Ni1 N6 C10 30(4) . . . .
N4 Ni1 N6 C11 116(2) . . . .
N2 Ni1 N6 C11 -54(2) . . . .
N8 Ni1 N6 C11 -160(3) . . . .
N6 Ni1 N8 C13 -113(3) . . . .
N4 Ni1 N8 C13 -27.9(19) . . . .
N2 Ni1 N8 C13 141.9(19) . . . .
N6 Ni1 N8 C15 58(4) . . . .
N4 Ni1 N8 C15 143.1(18) . . . .
N2 Ni1 N8 C15 -47.1(18) . . . .
O2 P1 O1 Mo1 56.8(4) 3_665 . . 3_665
O2 P1 O1 Mo1 -63.2(4) 2_655 . . 3_665
O2 P1 O1 Mo1 176.8(4) . . . 3_665
O2 P1 O1 Mo1 176.8(4) 3_665 . . 2_655
O2 P1 O1 Mo1 56.8(4) 2_655 . . 2_655
O2 P1 O1 Mo1 -63.2(4) . . . 2_655
O2 P1 O1 Mo1 -63.2(4) 3_665 . . .
O2 P1 O1 Mo1 176.8(4) 2_655 . . .
O2 P1 O1 Mo1 56.8(4) . . . .
O6 Mo1 O1 P1 168(3) . . . .
O3 Mo1 O1 P1 -40.8(4) . . . .
O5 Mo1 O1 P1 -134.3(4) . . . .
O4 Mo1 O1 P1 47.3(4) . . . .
O5 Mo1 O1 P1 134.3(4) 3_665 . . .
O6 Mo1 O1 Mo1 33(3) . . . 3_665
O3 Mo1 O1 Mo1 -175.8(4) . . . 3_665
O5 Mo1 O1 Mo1 90.7(5) . . . 3_665
O4 Mo1 O1 Mo1 -87.7(4) . . . 3_665
O5 Mo1 O1 Mo1 -0.7(4) 3_665 . . 3_665
O6 Mo1 O1 Mo1 -57(3) . . . 2_655
O3 Mo1 O1 Mo1 94.2(4) . . . 2_655
O5 Mo1 O1 Mo1 0.7(4) . . . 2_655
O4 Mo1 O1 Mo1 -177.7(5) . . . 2_655
O5 Mo1 O1 Mo1 -90.7(5) 3_665 . . 2_655
O1 P1 O2 Mo2 58.5(8) . . . .
O2 P1 O2 Mo2 178.1(5) 3_665 . . .
O2 P1 O2 Mo2 -61.2(13) 2_655 . . .
O1 P1 O2 Mo4 -65.0(7) . . . .
O2 P1 O2 Mo4 54.7(13) 3_665 . . .
O2 P1 O2 Mo4 175.4(4) 2_655 . . .
O1 P1 O2 Mo3 177.4(5) . . . .
O2 P1 O2 Mo3 -63.0(7) 3_665 . . .
O2 P1 O2 Mo3 57.7(8) 2_655 . . .
O10 Mo2 O2 P1 173(5) . . . .
O7 Mo2 O2 P1 -132.6(9) . . . .
O8 Mo2 O2 P1 131.1(9) . . . .
O4 Mo2 O2 P1 -39.2(8) 2_655 . . .
O9 Mo2 O2 P1 43.7(8) . . . .
O10 Mo2 O2 Mo4 -49(5) . . . .
O7 Mo2 O2 Mo4 5.7(4) . . . .
O8 Mo2 O2 Mo4 -90.5(5) . . . .
O4 Mo2 O2 Mo4 99.1(4) 2_655 . . .
O9 Mo2 O2 Mo4 -178.0(4) . . . .
O10 Mo2 O2 Mo3 39(5) . . . .
O7 Mo2 O2 Mo3 93.8(5) . . . .
O8 Mo2 O2 Mo3 -2.4(4) . . . .
O4 Mo2 O2 Mo3 -172.8(4) 2_655 . . .
O9 Mo2 O2 Mo3 -89.9(4) . . . .
O14 Mo4 O2 P1 145(3) . . . .
O11 Mo4 O2 P1 -134.3(9) . . . .
O9 Mo4 O2 P1 -35.4(8) 3_665 . . .
O7 Mo4 O2 P1 133.1(9) . . . .
O3 Mo4 O2 P1 49.8(8) . . . .
O14 Mo4 O2 Mo2 7(4) . . . .
O11 Mo4 O2 Mo2 87.2(5) . . . .
O9 Mo4 O2 Mo2 -173.9(5) 3_665 . . .
O7 Mo4 O2 Mo2 -5.4(4) . . . .
O3 Mo4 O2 Mo2 -88.7(4) . . . .
O14 Mo4 O2 Mo3 -82(4) . . . .
O11 Mo4 O2 Mo3 -1.4(4) . . . .
O9 Mo4 O2 Mo3 97.5(5) 3_665 . . .
O7 Mo4 O2 Mo3 -94.1(5) . . . .
O3 Mo4 O2 Mo3 -177.4(4) . . . .
O13 Mo3 O2 P1 180(3) . . . .
O12 Mo3 O2 P1 -41.3(8) 2_655 . . .
O12 Mo3 O2 P1 48.5(8) . . . .
O8 Mo3 O2 P1 -133.5(8) . . . .
O11 Mo3 O2 P1 136.4(8) . . . .
O13 Mo3 O2 Mo2 -44(3) . . . .
O12 Mo3 O2 Mo2 94.7(5) 2_655 . . .
O12 Mo3 O2 Mo2 -175.6(5) . . . .
O8 Mo3 O2 Mo2 2.4(4) . . . .
O11 Mo3 O2 Mo2 -87.6(5) . . . .
O13 Mo3 O2 Mo4 45(3) . . . .
O12 Mo3 O2 Mo4 -176.4(5) 2_655 . . .
O12 Mo3 O2 Mo4 -86.7(5) . . . .
O8 Mo3 O2 Mo4 91.3(5) . . . .
O11 Mo3 O2 Mo4 1.3(4) . . . .
O6 Mo1 O3 Mo4 -127.7(12) . . . .
O5 Mo1 O3 Mo4 130.4(12) . . . .
O4 Mo1 O3 Mo4 -27.0(12) . . . .
O5 Mo1 O3 Mo4 44(2) 3_665 . . .
O1 Mo1 O3 Mo4 56.6(12) . . . .
O14 Mo4 O3 Mo1 129.1(12) . . . .
O11 Mo4 O3 Mo1 -68.6(19) . . . .
O9 Mo4 O3 Mo1 26.6(12) 3_665 . . .
O7 Mo4 O3 Mo1 -131.8(13) . . . .
O2 Mo4 O3 Mo1 -58.9(12) . . . .
O6 Mo1 O4 Mo2 134.7(13) . . . 3_665
O3 Mo1 O4 Mo2 33.0(13) . . . 3_665
O5 Mo1 O4 Mo2 -57(2) . . . 3_665
O5 Mo1 O4 Mo2 -125.9(14) 3_665 . . 3_665
O1 Mo1 O4 Mo2 -52.8(13) . . . 3_665
O6 Mo1 O5 Mo1 171.5(7) . . . 2_655
O3 Mo1 O5 Mo1 -85.9(7) . . . 2_655
O4 Mo1 O5 Mo1 3.0(17) . . . 2_655
O5 Mo1 O5 Mo1 71.8(8) 3_665 . . 2_655
O1 Mo1 O5 Mo1 -1.1(6) . . . 2_655
O10 Mo2 O7 Mo4 166.4(8) . . . .
O8 Mo2 O7 Mo4 64.9(8) . . . .
O4 Mo2 O7 Mo4 -92.3(7) 2_655 . . .
O9 Mo2 O7 Mo4 -17.5(17) . . . .
O2 Mo2 O7 Mo4 -8.5(6) . . . .
O14 Mo4 O7 Mo2 -169.8(7) . . . .
O11 Mo4 O7 Mo2 -66.8(8) . . . .
O9 Mo4 O7 Mo2 35.6(16) 3_665 . . .
O3 Mo4 O7 Mo2 91.9(7) . . . .
O2 Mo4 O7 Mo2 8.6(6) . . . .
O10 Mo2 O8 Mo3 -172.2(8) . . . .
O7 Mo2 O8 Mo3 -69.3(8) . . . .
O4 Mo2 O8 Mo3 28.8(18) 2_655 . . .
O9 Mo2 O8 Mo3 86.7(8) . . . .
O2 Mo2 O8 Mo3 3.7(6) . . . .
O13 Mo3 O8 Mo2 167.2(9) . . . .
O12 Mo3 O8 Mo2 -90.9(8) 2_655 . . .
O12 Mo3 O8 Mo2 1.7(19) . . . .
O11 Mo3 O8 Mo2 69.1(8) . . . .
O2 Mo3 O8 Mo2 -3.7(6) . . . .
O10 Mo2 O9 Mo4 136.2(17) . . . 2_655
O7 Mo2 O9 Mo4 -40(3) . . . 2_655
O8 Mo2 O9 Mo4 -123.6(18) . . . 2_655
O4 Mo2 O9 Mo4 36.9(17) 2_655 . . 2_655
O2 Mo2 O9 Mo4 -48.6(17) . . . 2_655
O14 Mo4 O11 Mo3 174.0(7) . . . .
O9 Mo4 O11 Mo3 -80.6(8) 3_665 . . .
O7 Mo4 O11 Mo3 73.8(8) . . . .
O3 Mo4 O11 Mo3 11.9(17) . . . .
O2 Mo4 O11 Mo3 2.1(7) . . . .
O13 Mo3 O11 Mo4 -173.5(8) . . . .
O12 Mo3 O11 Mo4 5(2) 2_655 . . .
O12 Mo3 O11 Mo4 84.0(8) . . . .
O8 Mo3 O11 Mo4 -75.9(8) . . . .
O2 Mo3 O11 Mo4 -2.1(7) . . . .
O13 Mo3 O12 Mo3 133.8(14) . . . 3_665
O12 Mo3 O12 Mo3 32.1(17) 2_655 . . 3_665
O8 Mo3 O12 Mo3 -61(2) . . . 3_665
O11 Mo3 O12 Mo3 -128.0(14) . . . 3_665
O2 Mo3 O12 Mo3 -55.7(14) . . . 3_665
O16 P2 O15 O16 180.00(3) 4_776 . . .
O16 P2 O15 O16 154(6) 2_765 . . .
O16 P2 O15 O16 -26(6) 5_566 . . .
O16 P2 O15 O16 -99(3) 3_675 . . .
O16 P2 O15 O16 81(3) 6_656 . . .
O15 P2 O15 O16 -87(7) 3_675 . . .
O15 P2 O15 O16 34(100) 4_776 . . .
O15 P2 O15 O16 -163(6) 2_765 . . .
O15 P2 O15 O16 17(6) 5_566 . . .
O15 P2 O15 O16 93(7) 6_656 . . .
O16 P2 O15 O16 99(3) 4_776 . . 6_656
O16 P2 O15 O16 -81(3) . . . 6_656
O16 P2 O15 O16 73(3) 2_765 . . 6_656
O16 P2 O15 O16 -107(3) 5_566 . . 6_656
O16 P2 O15 O16 180.00(4) 3_675 . . 6_656
O15 P2 O15 O16 -168(5) 3_675 . . 6_656
O15 P2 O15 O16 -47(100) 4_776 . . 6_656
O15 P2 O15 O16 116(5) 2_765 . . 6_656
O15 P2 O15 O16 -64(5) 5_566 . . 6_656
O15 P2 O15 O16 12(5) 6_656 . . 6_656
O16 P2 O15 O15 -17(6) 4_776 . . 2_765
O16 P2 O15 O15 163(6) . . . 2_765
O16 P2 O15 O15 -43(3) 2_765 . . 2_765
O16 P2 O15 O15 137(3) 5_566 . . 2_765
O16 P2 O15 O15 64(5) 3_675 . . 2_765
O16 P2 O15 O15 -116(5) 6_656 . . 2_765
O15 P2 O15 O15 76(2) 3_675 . . 2_765
O15 P2 O15 O15 -163(100) 4_776 . . 2_765
O15 P2 O15 O15 180.00(3) 5_566 . . 2_765
O15 P2 O15 O15 -104(2) 6_656 . . 2_765
O16 P2 O15 O15 -93(7) 4_776 . . 3_675
O16 P2 O15 O15 87(7) . . . 3_675
O16 P2 O15 O15 -119(3) 2_765 . . 3_675
O16 P2 O15 O15 61(3) 5_566 . . 3_675
O16 P2 O15 O15 -12(5) 3_675 . . 3_675
O16 P2 O15 O15 168(5) 6_656 . . 3_675
O15 P2 O15 O15 121(100) 4_776 . . 3_675
O15 P2 O15 O15 -76(2) 2_765 . . 3_675
O15 P2 O15 O15 104(2) 5_566 . . 3_675
O15 P2 O15 O15 180.00(2) 6_656 . . 3_675
O16 P2 O15 Mo6 123(6) 4_776 . . 2_765
O16 P2 O15 Mo6 -57(6) . . . 2_765
O16 P2 O15 Mo6 97(6) 2_765 . . 2_765
O16 P2 O15 Mo6 -83(6) 5_566 . . 2_765
O16 P2 O15 Mo6 -156(4) 3_675 . . 2_765
O16 P2 O15 Mo6 24(4) 6_656 . . 2_765
O15 P2 O15 Mo6 -144(7) 3_675 . . 2_765
O15 P2 O15 Mo6 -23(100) 4_776 . . 2_765
O15 P2 O15 Mo6 140(7) 2_765 . . 2_765
O15 P2 O15 Mo6 -40(7) 5_566 . . 2_765
O15 P2 O15 Mo6 36(7) 6_656 . . 2_765
O16 P2 O15 Mo5' -90(6) 4_776 . . .
O16 P2 O15 Mo5' 90(6) . . . .
O16 P2 O15 Mo5' -116(4) 2_765 . . .
O16 P2 O15 Mo5' 64(4) 5_566 . . .
O16 P2 O15 Mo5' -9(5) 3_675 . . .
O16 P2 O15 Mo5' 171(5) 6_656 . . .
O15 P2 O15 Mo5' 3(3) 3_675 . . .
O15 P2 O15 Mo5' 124(100) 4_776 . . .
O15 P2 O15 Mo5' -72.9(11) 2_765 . . .
O15 P2 O15 Mo5' 107.1(11) 5_566 . . .
O15 P2 O15 Mo5' -177(3) 6_656 . . .
O16 P2 O15 Mo5' -20(7) 4_776 . . 2_765
O16 P2 O15 Mo5' 160(7) . . . 2_765
O16 P2 O15 Mo5' -46(3) 2_765 . . 2_765
O16 P2 O15 Mo5' 134(3) 5_566 . . 2_765
O16 P2 O15 Mo5' 61(5) 3_675 . . 2_765
O16 P2 O15 Mo5' -119(5) 6_656 . . 2_765
O15 P2 O15 Mo5' 73.2(8) 3_675 . . 2_765
O15 P2 O15 Mo5' -166(100) 4_776 . . 2_765
O15 P2 O15 Mo5' -3(3) 2_765 . . 2_765
O15 P2 O15 Mo5' 177(3) 5_566 . . 2_765
O15 P2 O15 Mo5' -106.8(8) 6_656 . . 2_765
O19' Mo5' O15 O16 -111(8) . . . .
O18 Mo5' O15 O16 -66(6) . . . .
O17 Mo5' O15 O16 33(6) . . . .
Mo5' Mo5' O15 O16 179(7) 2_765 . . .
Mo5' Mo5' O15 O16 120(6) 3_675 . . .
O15 Mo5' O15 O16 70(7) 3_675 . . .
O19' Mo5' O15 P2 177(5) . . . .
O18 Mo5' O15 P2 -139(5) . . . .
O17 Mo5' O15 P2 -40(4) . . . .
Mo5' Mo5' O15 P2 106(4) 2_765 . . .
Mo5' Mo5' O15 P2 47(4) 3_675 . . .
O15 Mo5' O15 P2 -2(3) 3_675 . . .
O19' Mo5' O15 O16 -91(40) . . . 6_656
O18 Mo5' O15 O16 -47(38) . . . 6_656
O17 Mo5' O15 O16 52(39) . . . 6_656
Mo5' Mo5' O15 O16 -162(40) 2_765 . . 6_656
Mo5' Mo5' O15 O16 139(39) 3_675 . . 6_656
O15 Mo5' O15 O16 90(41) 3_675 . . 6_656
O19' Mo5' O15 O15 125(5) . . . 2_765
O18 Mo5' O15 O15 169(4) . . . 2_765
O17 Mo5' O15 O15 -92(4) . . . 2_765
Mo5' Mo5' O15 O15 54(3) 2_765 . . 2_765
Mo5' Mo5' O15 O15 -5(3) 3_675 . . 2_765
O15 Mo5' O15 O15 -54.3(5) 3_675 . . 2_765
O19' Mo5' O15 O15 179(6) . . . 3_675
O18 Mo5' O15 O15 -136(4) . . . 3_675
O17 Mo5' O15 O15 -37(3) . . . 3_675
Mo5' Mo5' O15 O15 108(3) 2_765 . . 3_675
Mo5' Mo5' O15 O15 49(3) 3_675 . . 3_675
O19' Mo5' O15 Mo6 -29(8) . . . 2_765
O18 Mo5' O15 Mo6 15.8(14) . . . 2_765
O17 Mo5' O15 Mo6 115(2) . . . 2_765
Mo5' Mo5' O15 Mo6 -99(2) 2_765 . . 2_765
Mo5' Mo5' O15 Mo6 -158(2) 3_675 . . 2_765
O15 Mo5' O15 Mo6 152(5) 3_675 . . 2_765
O19' Mo5' O15 Mo5' 71(6) . . . 2_765
O18 Mo5' O15 Mo5' 115.1(16) . . . 2_765
O17 Mo5' O15 Mo5' -145.7(11) . . . 2_765
Mo5' Mo5' O15 Mo5' -59.1(7) 3_675 . . 2_765
O15 Mo5' O15 Mo5' -108(3) 3_675 . . 2_765
O16 O15 O16 P2 59(2) 6_656 . . .
O15 O15 O16 P2 -16(5) 2_765 . . .
O15 O15 O16 P2 -57(2) 3_675 . . .
Mo6 O15 O16 P2 138(2) 2_765 . . .
Mo5' O15 O16 P2 -124(3) . . . .
Mo5' O15 O16 P2 -121(20) 2_765 . . .
P2 O15 O16 O16 -59(2) . . . 6_656
O15 O15 O16 O16 -75(6) 2_765 . . 6_656
O15 O15 O16 O16 -116(2) 3_675 . . 6_656
Mo6 O15 O16 O16 80(3) 2_765 . . 6_656
Mo5' O15 O16 O16 177(4) . . . 6_656
Mo5' O15 O16 O16 -180(100) 2_765 . . 6_656
P2 O15 O16 O16 25(6) . . . 5_566
O16 O15 O16 O16 84(7) 6_656 . . 5_566
O15 O15 O16 O16 9(11) 2_765 . . 5_566
O15 O15 O16 O16 -32(7) 3_675 . . 5_566
Mo6 O15 O16 O16 163(7) 2_765 . . 5_566
Mo5' O15 O16 O16 -99(7) . . . 5_566
Mo5' O15 O16 O16 -96(19) 2_765 . . 5_566
P2 O15 O16 O15 -17(7) . . . 5_566
O16 O15 O16 O15 42(8) 6_656 . . 5_566
O15 O15 O16 O15 -33(12) 2_765 . . 5_566
O15 O15 O16 O15 -74(8) 3_675 . . 5_566
Mo6 O15 O16 O15 121(7) 2_765 . . 5_566
Mo5' O15 O16 O15 -141(6) . . . 5_566
Mo5' O15 O16 O15 -138(16) 2_765 . . 5_566
P2 O15 O16 Mo5 132(3) . . . .
O16 O15 O16 Mo5 -169(3) 6_656 . . .
O15 O15 O16 Mo5 116(5) 2_765 . . .
O15 O15 O16 Mo5 75(3) 3_675 . . .
Mo6 O15 O16 Mo5 -89.7(17) 2_765 . . .
Mo5' O15 O16 Mo5 8(4) . . . .
Mo5' O15 O16 Mo5 11(21) 2_765 . . .
P2 O15 O16 Mo6 -138(2) . . . 2_765
O16 O15 O16 Mo6 -80(3) 6_656 . . 2_765
O15 O15 O16 Mo6 -155(6) 2_765 . . 2_765
O15 O15 O16 Mo6 165(3) 3_675 . . 2_765
Mo5' O15 O16 Mo6 98(3) . . . 2_765
Mo5' O15 O16 Mo6 101(20) 2_765 . . 2_765
O16 P2 O16 O15 35(100) 4_776 . . .
O16 P2 O16 O15 -27(7) 2_765 . . .
O16 P2 O16 O15 153(7) 5_566 . . .
O16 P2 O16 O15 97(4) 3_675 . . .
O16 P2 O16 O15 -83(4) 6_656 . . .
O15 P2 O16 O15 79(7) 3_675 . . .
O15 P2 O16 O15 180.00(3) 4_776 . . .
O15 P2 O16 O15 17(7) 2_765 . . .
O15 P2 O16 O15 -163(7) 5_566 . . .
O15 P2 O16 O15 -101(7) 6_656 . . .
O16 P2 O16 O16 118(100) 4_776 . . 6_656
O16 P2 O16 O16 56(7) 2_765 . . 6_656
O16 P2 O16 O16 -124(7) 5_566 . . 6_656
O16 P2 O16 O16 180.00(4) 3_675 . . 6_656
O15 P2 O16 O16 162(5) 3_675 . . 6_656
O15 P2 O16 O16 -97(4) 4_776 . . 6_656
O15 P2 O16 O16 83(4) . . . 6_656
O15 P2 O16 O16 100(5) 2_765 . . 6_656
O15 P2 O16 O16 -80(5) 5_566 . . 6_656
O15 P2 O16 O16 -18(5) 6_656 . . 6_656
O16 P2 O16 O16 -118(100) 4_776 . . 5_566
O16 P2 O16 O16 180.000(10) 2_765 . . 5_566
O16 P2 O16 O16 -56(7) 3_675 . . 5_566
O16 P2 O16 O16 124(7) 6_656 . . 5_566
O15 P2 O16 O16 -74(4) 3_675 . . 5_566
O15 P2 O16 O16 27(7) 4_776 . . 5_566
O15 P2 O16 O16 -153(7) . . . 5_566
O15 P2 O16 O16 -136(3) 2_765 . . 5_566
O15 P2 O16 O16 44(3) 5_566 . . 5_566
O15 P2 O16 O16 106(4) 6_656 . . 5_566
O16 P2 O16 O15 -162(100) 4_776 . . 5_566
O16 P2 O16 O15 136(3) 2_765 . . 5_566
O16 P2 O16 O15 -44(3) 5_566 . . 5_566
O16 P2 O16 O15 -100(5) 3_675 . . 5_566
O16 P2 O16 O15 80(5) 6_656 . . 5_566
O15 P2 O16 O15 -118(4) 3_675 . . 5_566
O15 P2 O16 O15 -17(7) 4_776 . . 5_566
O15 P2 O16 O15 163(7) . . . 5_566
O15 P2 O16 O15 180.00(3) 2_765 . . 5_566
O15 P2 O16 O15 62(4) 6_656 . . 5_566
O16 P2 O16 Mo5 -33(100) 4_776 . . .
O16 P2 O16 Mo5 -95(3) 2_765 . . .
O16 P2 O16 Mo5 85(3) 5_566 . . .
O16 P2 O16 Mo5 29(6) 3_675 . . .
O16 P2 O16 Mo5 -151(6) 6_656 . . .
O15 P2 O16 Mo5 11(5) 3_675 . . .
O15 P2 O16 Mo5 112(6) 4_776 . . .
O15 P2 O16 Mo5 -68(6) . . . .
O15 P2 O16 Mo5 -51(5) 2_765 . . .
O15 P2 O16 Mo5 129(5) 5_566 . . .
O15 P2 O16 Mo5 -169(5) 6_656 . . .
O16 P2 O16 Mo6 86(100) 4_776 . . 2_765
O16 P2 O16 Mo6 24(7) 2_765 . . 2_765
O16 P2 O16 Mo6 -156(7) 5_566 . . 2_765
O16 P2 O16 Mo6 147.8(8) 3_675 . . 2_765
O16 P2 O16 Mo6 -32.2(8) 6_656 . . 2_765
O15 P2 O16 Mo6 130(5) 3_675 . . 2_765
O15 P2 O16 Mo6 -129(5) 4_776 . . 2_765
O15 P2 O16 Mo6 51(5) . . . 2_765
O15 P2 O16 Mo6 68(6) 2_765 . . 2_765
O15 P2 O16 Mo6 -112(6) 5_566 . . 2_765
O15 P2 O16 Mo6 -50(5) 6_656 . . 2_765
O17 Mo5 O16 O15 -103(6) . . . .
O18 Mo5 O16 O15 71(6) . . . .
O19 Mo5 O16 O15 127(6) . . . .
O20 Mo5 O16 O15 168(7) 6_656 . . .
O17 Mo5 O16 P2 -42(5) . . . .
O18 Mo5 O16 P2 132(5) . . . .
O19 Mo5 O16 P2 -172(3) . . . .
O20 Mo5 O16 P2 -131(5) 6_656 . . .
O17 Mo5 O16 O16 -130(10) . . . 6_656
O18 Mo5 O16 O16 45(9) . . . 6_656
O19 Mo5 O16 O16 101(9) . . . 6_656
O20 Mo5 O16 O16 142(10) 6_656 . . 6_656
O17 Mo5 O16 O16 16(4) . . . 5_566
O18 Mo5 O16 O16 -169(4) . . . 5_566
O19 Mo5 O16 O16 -113(4) . . . 5_566
O20 Mo5 O16 O16 -72(4) 6_656 . . 5_566
O17 Mo5 O16 O15 35(8) . . . 5_566
O18 Mo5 O16 O15 -151(8) . . . 5_566
O19 Mo5 O16 O15 -95(9) . . . 5_566
O20 Mo5 O16 O15 -53(7) 6_656 . . 5_566
O17 Mo5 O16 Mo6 -176.3(18) . . . 2_765
O18 Mo5 O16 Mo6 -1.9(13) . . . 2_765
O19 Mo5 O16 Mo6 54(6) . . . 2_765
O20 Mo5 O16 Mo6 95(2) 6_656 . . 2_765
O18 Mo5 O17 Mo6 -28(6) . . . .
O19 Mo5 O17 Mo6 153(2) . . . .
O20 Mo5 O17 Mo6 61(2) 6_656 . . .
O16 Mo5 O17 Mo6 -8(3) . . . .
O18 Mo5 O17 Mo5' 72(4) . . . .
O19 Mo5 O17 Mo5' -106.7(12) . . . .
O20 Mo5 O17 Mo5' 161.5(11) 6_656 . . .
O16 Mo5 O17 Mo5' 91.6(18) . . . .
O23 Mo6 O17 Mo5 -152(2) . . . .
O18 Mo6 O17 Mo5 106(2) 3_675 . . .
O20 Mo6 O17 Mo5 -44(3) . . . .
O22 Mo6 O17 Mo5 -53(2) . . . .
O21 Mo6 O17 Mo5 39(8) . . . .
O22 Mo6 O17 Mo5 69(3) 5_566 . . .
O15 Mo6 O17 Mo5 38(2) 3_675 . . .
O16 Mo6 O17 Mo5 40(3) 3_675 . . .
O23 Mo6 O17 Mo5' 147.5(18) . . . .
O18 Mo6 O17 Mo5' 45.9(16) 3_675 . . .
O20 Mo6 O17 Mo5' -105(2) . . . .
O22 Mo6 O17 Mo5' -113.8(18) . . . .
O21 Mo6 O17 Mo5' -21(8) . . . .
O22 Mo6 O17 Mo5' 9(3) 5_566 . . .
O15 Mo6 O17 Mo5' -22.4(19) 3_675 . . .
O16 Mo6 O17 Mo5' -20(2) 3_675 . . .
O19' Mo5' O17 Mo5 92(2) . . . .
O18 Mo5' O17 Mo5 -11.7(8) . . . .
Mo5' Mo5' O17 Mo5 -122.6(10) 2_765 . . .
Mo5' Mo5' O17 Mo5 -158.2(6) 3_675 . . .
O15 Mo5' O17 Mo5 -73.8(17) . . . .
O15 Mo5' O17 Mo5 -103.4(18) 3_675 . . .
O19' Mo5' O17 Mo6 -143(3) . . . .
O18 Mo5' O17 Mo6 113.8(16) . . . .
Mo5' Mo5' O17 Mo6 3(2) 2_765 . . .
Mo5' Mo5' O17 Mo6 -32.7(15) 3_675 . . .
O15 Mo5' O17 Mo6 52(2) . . . .
O15 Mo5' O17 Mo6 22(2) 3_675 . . .
O17 Mo5 O18 Mo6 24(5) . . . 2_765
O19 Mo5 O18 Mo6 -157.1(19) . . . 2_765
O20 Mo5 O18 Mo6 -65(2) 6_656 . . 2_765
O16 Mo5 O18 Mo6 3(2) . . . 2_765
O17 Mo5 O18 Mo5' -72(4) . . . .
O19 Mo5 O18 Mo5' 106.1(12) . . . .
O20 Mo5 O18 Mo5' -162.2(11) 6_656 . . .
O16 Mo5 O18 Mo5' -93.5(19) . . . .
O19' Mo5' O18 Mo5 -99(2) . . . .
O17 Mo5' O18 Mo5 11.1(8) . . . .
Mo5' Mo5' O18 Mo5 152.1(5) 2_765 . . .
Mo5' Mo5' O18 Mo5 108.2(11) 3_675 . . .
O15 Mo5' O18 Mo5 98(2) . . . .
O15 Mo5' O18 Mo5 69.2(16) 3_675 . . .
O19' Mo5' O18 Mo6 140(2) . . . 2_765
O17 Mo5' O18 Mo6 -110.1(14) . . . 2_765
Mo5' Mo5' O18 Mo6 31.0(14) 2_765 . . 2_765
Mo5' Mo5' O18 Mo6 -13(2) 3_675 . . 2_765
O15 Mo5' O18 Mo6 -23(2) . . . 2_765
O15 Mo5' O18 Mo6 -52(2) 3_675 . . 2_765
O23 Mo6 O20 Mo5 174(3) . . . 5_566
O18 Mo6 O20 Mo5 -69(4) 3_675 . . 5_566
O17 Mo6 O20 Mo5 66(4) . . . 5_566
O22 Mo6 O20 Mo5 78(3) . . . 5_566
O21 Mo6 O20 Mo5 -92(4) . . . 5_566
O22 Mo6 O20 Mo5 -74(3) 5_566 . . 5_566
O15 Mo6 O20 Mo5 1(4) 3_675 . . 5_566
O16 Mo6 O20 Mo5 -20(3) 3_675 . . 5_566
O23 Mo6 O22 Mo6 154(3) . . . 6_656
O18 Mo6 O22 Mo6 9(6) 3_675 . . 6_656
O17 Mo6 O22 Mo6 59(4) . . . 6_656
O20 Mo6 O22 Mo6 -113(4) . . . 6_656
O21 Mo6 O22 Mo6 -105(3) . . . 6_656
O22 Mo6 O22 Mo6 -83(3) 5_566 . . 6_656
O15 Mo6 O22 Mo6 -5(4) 3_675 . . 6_656
O16 Mo6 O22 Mo6 -31(4) 3_675 . . 6_656
C3 N1 C1 N2 6(3) . . . .
C7 N1 C1 N2 -178.9(19) . . . .
C2 N2 C1 N1 -4(3) . . . .
Ni1 N2 C1 N1 178.0(14) . . . .
C1 N2 C2 C3 2(3) . . . .
Ni1 N2 C2 C3 178.8(16) . . . .
N2 C2 C3 N1 2(3) . . . .
C1 N1 C3 C2 -4(2) . . . .
C7 N1 C3 C2 -180(2) . . . .
C5 N4 C4 N3 -1(2) . . . .
Ni1 N4 C4 N3 -175.3(15) . . . .
C6 N3 C4 N4 1(3) . . . .
C9 N3 C4 N4 175(2) 3_665 . . .
C4 N4 C5 C6 1(2) . . . .
Ni1 N4 C5 C6 175.3(16) . . . .
C4 N3 C6 C5 0(3) . . . .
C9 N3 C6 C5 -174(2) 3_665 . . .
N4 C5 C6 N3 -1(3) . . . .
C1 N1 C7 C8 -83(3) . . . .
C3 N1 C7 C8 91(3) . . . .
N1 C7 C8 C9 -69(3) . . . .
C7 C8 C9 N3 -177(2) . . . 2_655
C11 N6 C10 N5 2(2) . . . .
Ni1 N6 C10 N5 174.5(13) . . . .
C12 N5 C10 N6 -4(2) . . . .
C16 N5 C10 N6 -180.0(18) . . . .
C10 N6 C11 C12 1(3) . . . .
Ni1 N6 C11 C12 -171.1(16) . . . .
C10 N5 C12 C11 4(2) . . . .
C16 N5 C12 C11 -179.8(19) . . . .
N6 C11 C12 N5 -3(3) . . . .
C15 N8 C13 N7 -2(2) . . . .
Ni1 N8 C13 N7 170.4(14) . . . .
C14 N7 C13 N8 1(3) . . . .
C18 N7 C13 N8 -178.5(19) . . . .
C13 N7 C14 C15 1(3) . . . .
C18 N7 C14 C15 180(2) . . . .
C13 N8 C15 C14 2(2) . . . .
Ni1 N8 C15 C14 -170.7(15) . . . .
N7 C14 C15 N8 -2(3) . . . .
C12 N5 C16 C17 59(3) . . . .
C10 N5 C16 C17 -125(2) . . . .
N5 C16 C17 C18 174.2(18) . . . 1_554
C14 N7 C18 C17 77(3) . . . 1_556
C13 N7 C18 C17 -104(2) . . . 1_556
